data_1502403
loop_
_publ_author_name
'Wu, Tsun-Cheng'
'Chen, Jheng-Jhih'
'Wu, Yao-Ting'

_publ_section_title
;
 Nickel-catalyzed tetramerization of alkynes: synthesis and structure of
 octatetraenes.
;
_journal_issue 18
_journal_name_full 'Organic letters'
_journal_page_first 4794
_journal_page_last 4797
_journal_paper_doi 10.1021/ol201814q
_journal_volume 13
_journal_year 2011
_chemical_formula_sum 'C56 H42'
_chemical_formula_weight 714.90
_chemical_name_systematic
; 
 (1E,3E,5E,7E)-1,2,3,4,5,6,7,8-Octaphenyl-1,3,5,7-octatetraene  
;
_space_group_IT_number 15
_symmetry_cell_setting monoclinic
_symmetry_space_group_name_Hall '-C 2yc'
_symmetry_space_group_name_H-M 'C 1 2/c 1'
_atom_sites_solution_hydrogens geom
_atom_sites_solution_primary direct
_atom_sites_solution_secondary difmap
_audit_creation_method SHELXL-97
_cell_angle_alpha 90.00
_cell_angle_beta 98.7710(10)
_cell_angle_gamma 90.00
_cell_formula_units_Z 4
_cell_length_a 23.3176(6)
_cell_length_b 10.4397(3)
_cell_length_c 16.6940(5)
_cell_measurement_reflns_used 6710
_cell_measurement_temperature 100(2)
_cell_measurement_theta_max 26.4004
_cell_measurement_theta_min 2.4689
_cell_volume 4016.3(2)
_computing_cell_refinement 'SAINT V7.34A (Bruker AXS, 2006)'
_computing_data_collection 'APEX2 (Bruker AXS, 2010)'
_computing_data_reduction 'SAINT V7.34A (Bruker AXS, 2006)'
_computing_molecular_graphics 'SHELXTL (Sheldrick, 2008)'
_computing_publication_material SHELXTL
_computing_structure_refinement 'SHELXL-97 (Sheldrick, 2008)'
_computing_structure_solution 'SHELXS-97 (Sheldrick, 2008)'
_diffrn_ambient_temperature 100(2)
_diffrn_detector_area_resol_mean 8.3333
_diffrn_measured_fraction_theta_full 0.999
_diffrn_measured_fraction_theta_max 0.999
_diffrn_measurement_device_type 'Bruker APEX-II CCD'
_diffrn_measurement_method '\f and \w scans'
_diffrn_radiation_monochromator graphite
_diffrn_radiation_source 'fine-focus sealed tube'
_diffrn_radiation_type MoK\a
_diffrn_radiation_wavelength 0.71073
_diffrn_reflns_av_R_equivalents 0.0228
_diffrn_reflns_av_sigmaI/netI 0.0219
_diffrn_reflns_limit_h_max 29
_diffrn_reflns_limit_h_min -19
_diffrn_reflns_limit_k_max 13
_diffrn_reflns_limit_k_min -11
_diffrn_reflns_limit_l_max 20
_diffrn_reflns_limit_l_min -20
_diffrn_reflns_number 17398
_diffrn_reflns_theta_full 26.42
_diffrn_reflns_theta_max 26.42
_diffrn_reflns_theta_min 1.77
_exptl_absorpt_coefficient_mu 0.067
_exptl_absorpt_correction_T_max 0.9486
_exptl_absorpt_correction_T_min 0.9117
_exptl_absorpt_correction_type multi-scan
_exptl_absorpt_process_details 'SADABS V2008/1 (Bruker AXS)'
_exptl_crystal_colour Colorless
_exptl_crystal_density_diffrn 1.182
_exptl_crystal_density_meas ?
_exptl_crystal_density_method 'not measured'
_exptl_crystal_description Lump
_exptl_crystal_F_000 1512
_exptl_crystal_size_max 0.17
_exptl_crystal_size_mid 0.15
_exptl_crystal_size_min 0.15
_refine_diff_density_max 0.349
_refine_diff_density_min -0.451
_refine_diff_density_rms 0.153
_refine_ls_extinction_method none
_refine_ls_goodness_of_fit_ref 1.169
_refine_ls_hydrogen_treatment constr
_refine_ls_matrix_type full
_refine_ls_number_parameters 253
_refine_ls_number_reflns 4122
_refine_ls_number_restraints 0
_refine_ls_restrained_S_all 1.169
_refine_ls_R_factor_all 0.0517
_refine_ls_R_factor_gt 0.0380
_refine_ls_shift/su_max 0.000
_refine_ls_shift/su_mean 0.000
_refine_ls_structure_factor_coef Fsqd
_refine_ls_weighting_details 'calc w=1/[\s^2^(Fo^2^)+(0.0750P)^2^+1.1578P] where P=(Fo^2^+2Fc^2^)/3'
_refine_ls_weighting_scheme calc
_refine_ls_wR_factor_gt 0.1110
_refine_ls_wR_factor_ref 0.1351
_reflns_number_gt 3427
_reflns_number_total 4122
_reflns_threshold_expression >2sigma(I)
_cod_data_source_file ol201814q_si_002.cif
_cod_data_source_block 100924lt_0m
_cod_depositor_comments
;
The following automatic conversions were performed:

'_exptl_crystal_density_meas' value 'not measured' was changed to '?'
- the value is perceived as not measured.

Automatic conversion script
Id: cif_fix_values 3008 2015-01-20 13:52:24Z robertas 
;
_cod_database_code 1502403

loop_
_symmetry_equiv_pos_as_xyz
'x, y, z'
'-x, y, -z+1/2'
'x+1/2, y+1/2, z'
'-x+1/2, y+1/2, -z+1/2'
'-x, -y, -z'
'x, -y, z-1/2'
'-x+1/2, -y+1/2, -z'
'x+1/2, -y+1/2, z-1/2'

loop_
_atom_site_label
_atom_site_type_symbol
_atom_site_fract_x
_atom_site_fract_y
_atom_site_fract_z
_atom_site_U_iso_or_equiv
_atom_site_adp_type
_atom_site_occupancy
_atom_site_symmetry_multiplicity
_atom_site_calc_flag
_atom_site_refinement_flags
C1 C 0.33398(6) 0.08311(17) 0.39631(10) 0.0413(4) Uani 1 1 d .
H1 H 0.3738 0.0755 0.4186 0.050 Uiso 1 1 calc R
C2 C 0.30794(6) -0.00907(16) 0.34345(10) 0.0350(4) Uani 1 1 d .
H2 H 0.3299 -0.0801 0.3295 0.042 Uiso 1 1 calc R
C3 C 0.24977(6) 0.00193(14) 0.31065(9) 0.0277(3) Uani 1 1 d .
H3 H 0.2322 -0.0613 0.2739 0.033 Uiso 1 1 calc R
C4 C 0.21678(6) 0.10521(13) 0.33126(8) 0.0248(3) Uani 1 1 d .
C5 C 0.15382(5) 0.11177(12) 0.30223(8) 0.0224(3) Uani 1 1 d .
H5 H 0.1304 0.1315 0.3424 0.027 Uiso 1 1 calc R
C6 C 0.12508(5) 0.09391(11) 0.22740(8) 0.0198(3) Uani 1 1 d .
C7 C 0.06022(5) 0.08638(12) 0.21661(7) 0.0194(3) Uani 1 1 d .
C8 C 0.03233(5) -0.00714(12) 0.25155(8) 0.0195(3) Uani 1 1 d .
C9 C 0.24384(6) 0.19655(16) 0.38488(9) 0.0351(4) Uani 1 1 d .
H9 H 0.2221 0.2671 0.3999 0.042 Uiso 1 1 calc R
C10 C 0.30210(7) 0.18602(18) 0.41658(10) 0.0433(4) Uani 1 1 d .
H10 H 0.3201 0.2499 0.4524 0.052 Uiso 1 1 calc R
C11 C 0.15200(5) 0.08654(12) 0.15232(8) 0.0210(3) Uani 1 1 d .
C12 C 0.12499(6) 0.01839(13) 0.08525(8) 0.0255(3) Uani 1 1 d .
H12 H 0.0894 -0.0244 0.0880 0.031 Uiso 1 1 calc R
C13 C 0.14923(6) 0.01205(15) 0.01468(9) 0.0323(3) Uani 1 1 d .
H13 H 0.1304 -0.0355 -0.0303 0.039 Uiso 1 1 calc R
C14 C 0.20062(7) 0.07445(16) 0.00935(9) 0.0366(4) Uani 1 1 d .
H14 H 0.2175 0.0693 -0.0389 0.044 Uiso 1 1 calc R
C15 C 0.22753(6) 0.14472(16) 0.07487(9) 0.0351(4) Uani 1 1 d .
H15 H 0.2628 0.1885 0.0713 0.042 Uiso 1 1 calc R
C16 C 0.20345(6) 0.15149(14) 0.14522(8) 0.0268(3) Uani 1 1 d .
H16 H 0.2220 0.2009 0.1895 0.032 Uiso 1 1 calc R
C17 C 0.06163(5) -0.12120(12) 0.29348(8) 0.0216(3) Uani 1 1 d .
C18 C 0.04330(6) -0.16880(13) 0.36347(9) 0.0257(3) Uani 1 1 d .
H18 H 0.0120 -0.1281 0.3836 0.031 Uiso 1 1 calc R
C19 C 0.06957(6) -0.27366(14) 0.40419(10) 0.0330(3) Uani 1 1 d .
H19 H 0.0575 -0.3019 0.4531 0.040 Uiso 1 1 calc R
C20 C 0.11355(6) -0.33734(15) 0.37359(10) 0.0367(4) Uani 1 1 d .
H20 H 0.1317 -0.4097 0.4012 0.044 Uiso 1 1 calc R
C21 C 0.13099(6) -0.29517(14) 0.30260(10) 0.0328(3) Uani 1 1 d .
H21 H 0.1606 -0.3398 0.2809 0.039 Uiso 1 1 calc R
C22 C 0.10550(6) -0.18820(13) 0.26290(9) 0.0265(3) Uani 1 1 d .
H22 H 0.1180 -0.1600 0.2143 0.032 Uiso 1 1 calc R
C23 C 0.02979(5) 0.19213(12) 0.16695(8) 0.0213(3) Uani 1 1 d .
C24 C 0.04609(6) 0.31881(13) 0.18440(9) 0.0270(3) Uani 1 1 d .
H24 H 0.0763 0.3368 0.2279 0.032 Uiso 1 1 calc R
C25 C 0.01874(6) 0.41893(14) 0.13907(10) 0.0328(4) Uani 1 1 d .
H25 H 0.0298 0.5048 0.1523 0.039 Uiso 1 1 calc R
C26 C -0.02462(6) 0.39401(14) 0.07471(9) 0.0325(4) Uani 1 1 d .
H26 H -0.0434 0.4626 0.0438 0.039 Uiso 1 1 calc R
C27 C -0.04053(6) 0.26887(14) 0.05559(9) 0.0314(3) Uani 1 1 d .
H27 H -0.0698 0.2513 0.0108 0.038 Uiso 1 1 calc R
C28 C -0.01381(5) 0.16883(13) 0.10163(8) 0.0257(3) Uani 1 1 d .
H28 H -0.0254 0.0832 0.0885 0.031 Uiso 1 1 calc R

loop_
_atom_site_aniso_label
_atom_site_aniso_U_11
_atom_site_aniso_U_22
_atom_site_aniso_U_33
_atom_site_aniso_U_23
_atom_site_aniso_U_13
_atom_site_aniso_U_12
C1 0.0193(7) 0.0629(11) 0.0397(9) 0.0012(8) -0.0021(6) -0.0037(7)
C2 0.0223(7) 0.0426(9) 0.0404(9) 0.0061(7) 0.0056(6) 0.0028(6)
C3 0.0209(7) 0.0329(8) 0.0295(7) 0.0013(6) 0.0046(6) -0.0015(5)
C4 0.0200(6) 0.0349(8) 0.0200(6) 0.0024(5) 0.0052(5) -0.0033(5)
C5 0.0190(6) 0.0268(7) 0.0230(7) -0.0007(5) 0.0087(5) -0.0009(5)
C6 0.0169(6) 0.0200(6) 0.0235(7) 0.0006(5) 0.0061(5) -0.0007(5)
C7 0.0164(6) 0.0232(6) 0.0196(6) -0.0028(5) 0.0057(5) -0.0001(5)
C8 0.0149(6) 0.0227(6) 0.0215(6) -0.0025(5) 0.0051(5) 0.0006(5)
C9 0.0274(7) 0.0456(9) 0.0323(8) -0.0096(7) 0.0046(6) -0.0036(6)
C10 0.0278(8) 0.0631(11) 0.0374(9) -0.0151(8) -0.0003(7) -0.0112(7)
C11 0.0165(6) 0.0251(7) 0.0220(7) 0.0016(5) 0.0052(5) 0.0013(5)
C12 0.0191(6) 0.0314(7) 0.0265(7) -0.0014(6) 0.0055(5) -0.0023(5)
C13 0.0325(8) 0.0419(9) 0.0229(7) -0.0066(6) 0.0054(6) -0.0030(6)
C14 0.0340(8) 0.0541(10) 0.0248(7) -0.0022(7) 0.0146(6) -0.0054(7)
C15 0.0253(7) 0.0524(10) 0.0295(8) 0.0017(7) 0.0107(6) -0.0105(7)
C16 0.0220(7) 0.0353(8) 0.0233(7) 0.0005(6) 0.0046(5) -0.0057(6)
C17 0.0154(6) 0.0226(6) 0.0269(7) 0.0003(5) 0.0039(5) -0.0013(5)
C18 0.0218(6) 0.0256(7) 0.0317(8) 0.0019(5) 0.0101(6) 0.0017(5)
C19 0.0304(7) 0.0317(8) 0.0392(8) 0.0115(6) 0.0124(6) 0.0025(6)
C20 0.0295(8) 0.0312(8) 0.0511(10) 0.0168(7) 0.0116(7) 0.0089(6)
C21 0.0239(7) 0.0305(8) 0.0464(9) 0.0049(7) 0.0127(6) 0.0081(6)
C22 0.0212(6) 0.0278(7) 0.0322(7) 0.0023(6) 0.0093(6) 0.0013(5)
C23 0.0148(6) 0.0259(7) 0.0252(7) 0.0024(5) 0.0097(5) 0.0003(5)
C24 0.0223(7) 0.0276(7) 0.0324(8) 0.0005(6) 0.0083(6) -0.0009(5)
C25 0.0327(8) 0.0240(7) 0.0448(9) 0.0046(6) 0.0158(7) 0.0008(6)
C26 0.0271(7) 0.0325(8) 0.0401(9) 0.0149(6) 0.0118(6) 0.0087(6)
C27 0.0233(7) 0.0387(8) 0.0318(8) 0.0078(6) 0.0028(6) 0.0030(6)
C28 0.0204(6) 0.0275(7) 0.0296(7) 0.0033(6) 0.0048(6) -0.0004(5)

loop_
_atom_type_symbol
_atom_type_description
_atom_type_scat_dispersion_real
_atom_type_scat_dispersion_imag
_atom_type_scat_source
C C 0.0033 0.0016 'International Tables Vol C Tables 4.2.6.8 and 6.1.1.4'
H H 0.0000 0.0000 'International Tables Vol C Tables 4.2.6.8 and 6.1.1.4'

loop_
_geom_angle_atom_site_label_1
_geom_angle_atom_site_label_2
_geom_angle_atom_site_label_3
_geom_angle
_geom_angle_site_symmetry_3
C10 C1 C2 119.91(14) .
C10 C1 H1 120.0 .
C2 C1 H1 120.0 .
C1 C2 C3 120.14(14) .
C1 C2 H2 119.9 .
C3 C2 H2 119.9 .
C2 C3 C4 120.54(13) .
C2 C3 H3 119.7 .
C4 C3 H3 119.7 .
C9 C4 C3 118.32(12) .
C9 C4 C5 120.68(12) .
C3 C4 C5 120.81(12) .
C6 C5 C4 129.19(12) .
C6 C5 H5 115.4 .
C4 C5 H5 115.4 .
C5 C6 C11 125.36(11) .
C5 C6 C7 118.20(11) .
C11 C6 C7 116.37(11) .
C8 C7 C23 123.61(11) .
C8 C7 C6 121.92(11) .
C23 C7 C6 114.44(10) .
C7 C8 C17 124.18(10) .
C7 C8 C8 122.10(9) 2
C17 C8 C8 113.68(8) 2
C10 C9 C4 120.89(14) .
C10 C9 H9 119.6 .
C4 C9 H9 119.6 .
C1 C10 C9 120.18(14) .
C1 C10 H10 119.9 .
C9 C10 H10 119.9 .
C12 C11 C16 117.90(12) .
C12 C11 C6 120.44(11) .
C16 C11 C6 121.61(12) .
C13 C12 C11 121.01(12) .
C13 C12 H12 119.5 .
C11 C12 H12 119.5 .
C14 C13 C12 120.29(13) .
C14 C13 H13 119.9 .
C12 C13 H13 119.9 .
C13 C14 C15 119.52(13) .
C13 C14 H14 120.2 .
C15 C14 H14 120.2 .
C16 C15 C14 120.37(13) .
C16 C15 H15 119.8 .
C14 C15 H15 119.8 .
C15 C16 C11 120.89(13) .
C15 C16 H16 119.6 .
C11 C16 H16 119.6 .
C18 C17 C22 117.52(12) .
C18 C17 C8 120.00(11) .
C22 C17 C8 122.39(12) .
C19 C18 C17 121.66(12) .
C19 C18 H18 119.2 .
C17 C18 H18 119.2 .
C18 C19 C20 119.80(14) .
C18 C19 H19 120.1 .
C20 C19 H19 120.1 .
C21 C20 C19 119.67(13) .
C21 C20 H20 120.2 .
C19 C20 H20 120.2 .
C20 C21 C22 120.40(13) .
C20 C21 H21 119.8 .
C22 C21 H21 119.8 .
C21 C22 C17 120.86(13) .
C21 C22 H22 119.6 .
C17 C22 H22 119.6 .
C28 C23 C24 118.16(12) .
C28 C23 C7 122.23(11) .
C24 C23 C7 119.59(12) .
C25 C24 C23 120.83(13) .
C25 C24 H24 119.6 .
C23 C24 H24 119.6 .
C26 C25 C24 120.19(13) .
C26 C25 H25 119.9 .
C24 C25 H25 119.9 .
C27 C26 C25 119.73(13) .
C27 C26 H26 120.1 .
C25 C26 H26 120.1 .
C26 C27 C28 120.11(14) .
C26 C27 H27 119.9 .
C28 C27 H27 119.9 .
C27 C28 C23 120.96(13) .
C27 C28 H28 119.5 .
C23 C28 H28 119.5 .

loop_
_geom_bond_atom_site_label_1
_geom_bond_atom_site_label_2
_geom_bond_distance
_geom_bond_site_symmetry_2
C1 C10 1.378(2) .
C1 C2 1.382(2) .
C1 H1 0.9500 .
C2 C3 1.388(2) .
C2 H2 0.9500 .
C3 C4 1.3976(19) .
C3 H3 0.9500 .
C4 C9 1.392(2) .
C4 C5 1.4759(17) .
C5 C6 1.3375(18) .
C5 H5 0.9500 .
C6 C11 1.4868(17) .
C6 C7 1.4976(16) .
C7 C8 1.3536(17) .
C7 C23 1.4934(17) .
C8 C17 1.4929(17) .
C8 C8 1.501(2) 2
C9 C10 1.385(2) .
C9 H9 0.9500 .
C10 H10 0.9500 .
C11 C12 1.3934(18) .
C11 C16 1.3987(17) .
C12 C13 1.3838(19) .
C12 H12 0.9500 .
C13 C14 1.379(2) .
C13 H13 0.9500 .
C14 C15 1.385(2) .
C14 H14 0.9500 .
C15 C16 1.3787(19) .
C15 H15 0.9500 .
C16 H16 0.9500 .
C17 C18 1.3954(18) .
C17 C22 1.3985(18) .
C18 C19 1.3816(19) .
C18 H18 0.9500 .
C19 C20 1.384(2) .
C19 H19 0.9500 .
C20 C21 1.382(2) .
C20 H20 0.9500 .
C21 C22 1.3854(19) .
C21 H21 0.9500 .
C22 H22 0.9500 .
C23 C28 1.3942(19) .
C23 C24 1.3945(18) .
C24 C25 1.387(2) .
C24 H24 0.9500 .
C25 C26 1.383(2) .
C25 H25 0.9500 .
C26 C27 1.382(2) .
C26 H26 0.9500 .
C27 C28 1.3869(19) .
C27 H27 0.9500 .
C28 H28 0.9500 .
